data_7054568
loop_
_publ_author_name
'Chou, Chang-Chuan'
'Liu, Hsueh-Ju'
'Chao, Lucas Hung-Chieh'
'Yang, Chia-Chi'

_publ_section_title
;
 Halide-modulated bistate and tristate fluorescence switching for Cu(i)
 and Ag(i) complexes
;
_journal_issue 2
_journal_name_full 'New J. Chem.'
_journal_page_first 1260
_journal_paper_doi 10.1039/C4NJ01639D
_journal_volume 39
_journal_year 2015
_chemical_formula_moiety 'C29 H30 Ag Cl N6 O4'
_chemical_formula_sum 'C29 H30 Ag Cl N6 O4'
_chemical_formula_weight 669.91
_chemical_name_systematic
;
 ?
;
_space_group_IT_number 2
_symmetry_cell_setting triclinic
_symmetry_space_group_name_Hall '-P 1'
_symmetry_space_group_name_H-M 'P -1'
_atom_sites_solution_hydrogens geom
_atom_sites_solution_primary direct
_atom_sites_solution_secondary difmap
_audit_creation_method SHELXL-97
_audit_update_record
;
2014-11-25 deposited with the CCDC.
2014-11-27 downloaded from the CCDC.
;
_cell_angle_alpha 71.022(2)
_cell_angle_beta 86.393(2)
_cell_angle_gamma 66.479(2)
_cell_formula_units_Z 2
_cell_length_a 10.2448(9)
_cell_length_b 12.5810(11)
_cell_length_c 13.3336(11)
_cell_measurement_reflns_used 0
_cell_measurement_temperature 200(2)
_cell_measurement_theta_max 0
_cell_measurement_theta_min 0
_cell_volume 1485.7(2)
_computing_cell_refinement 'Bruker SAINT'
_computing_data_collection 'Bruker APEX2'
_computing_data_reduction 'Bruker SAINT'
_computing_molecular_graphics 'Ortep-3 for Windows (Farrugia, 1997)'
_computing_publication_material 'WinGX publication routines (Farrugia, 1999)'
_computing_structure_refinement 'SHELXL-97 (Sheldrick, 1997)'
_computing_structure_solution 'SHELXS-86 (Sheldrick, 1986)'
_diffrn_ambient_temperature 200(2)
_diffrn_measured_fraction_theta_full 0.989
_diffrn_measured_fraction_theta_max 0.989
_diffrn_measurement_device_type 'Bruker APEX2'
_diffrn_radiation_monochromator graphite
_diffrn_radiation_source 'fine-focus sealed tube'
_diffrn_radiation_type MoK\a
_diffrn_radiation_wavelength 0.71073
_diffrn_reflns_av_R_equivalents 0.0424
_diffrn_reflns_av_unetI/netI 0.0590
_diffrn_reflns_limit_h_max 11
_diffrn_reflns_limit_h_min -12
_diffrn_reflns_limit_k_max 13
_diffrn_reflns_limit_k_min -14
_diffrn_reflns_limit_l_max 14
_diffrn_reflns_limit_l_min -15
_diffrn_reflns_number 14245
_diffrn_reflns_theta_full 25.02
_diffrn_reflns_theta_max 25.02
_diffrn_reflns_theta_min 2.23
_exptl_absorpt_coefficient_mu 0.813
_exptl_absorpt_correction_T_max 0.9378
_exptl_absorpt_correction_T_min 0.8675
_exptl_absorpt_correction_type multi-scan
_exptl_absorpt_process_details SADABS
_exptl_crystal_colour colorless
_exptl_crystal_density_diffrn 1.498
_exptl_crystal_density_method 'not measured'
_exptl_crystal_description prism
_exptl_crystal_F_000 684
_exptl_crystal_size_max 0.18
_exptl_crystal_size_mid 0.13
_exptl_crystal_size_min 0.08
_platon_squeeze_details ' ?'
_refine_diff_density_max 0.848
_refine_diff_density_min -0.576
_refine_diff_density_rms 0.093
_refine_ls_extinction_method none
_refine_ls_goodness_of_fit_ref 1.031
_refine_ls_hydrogen_treatment constr
_refine_ls_matrix_type full
_refine_ls_number_parameters 370
_refine_ls_number_reflns 5171
_refine_ls_number_restraints 0
_refine_ls_restrained_S_all 1.031
_refine_ls_R_factor_all 0.0639
_refine_ls_R_factor_gt 0.0474
_refine_ls_shift/su_max 0.001
_refine_ls_shift/su_mean 0.000
_refine_ls_structure_factor_coef Fsqd
_refine_ls_weighting_details 'calc w=1/[\s^2^(Fo^2^)+(0.0736P)^2^+0.0000P] where P=(Fo^2^+2Fc^2^)/3'
_refine_ls_weighting_scheme calc
_refine_ls_wR_factor_gt 0.1193
_refine_ls_wR_factor_ref 0.1260
_reflns_number_gt 4033
_reflns_number_total 5171
_reflns_threshold_expression >2sigma(I)
_cod_data_source_file c4nj01639d2.cif
_cod_data_source_block a10680
_cod_depositor_comments 'Adding full bibliography for 7054566--7054568.cif.'
_cod_database_code 7054568

loop_
_symmetry_equiv_pos_as_xyz
'x, y, z'
'-x, -y, -z'

loop_
_atom_site_label
_atom_site_type_symbol
_atom_site_fract_x
_atom_site_fract_y
_atom_site_fract_z
_atom_site_U_iso_or_equiv
_atom_site_adp_type
_atom_site_occupancy
_atom_site_symmetry_multiplicity
_atom_site_calc_flag
_atom_site_refinement_flags
C1 C 0.8626(6) 0.9920(5) 0.3708(4) 0.0567(15) Uani 1 1 d .
H1A H 0.9457 0.9173 0.4071 0.085 Uiso 1 1 calc R
H1B H 0.8922 1.0604 0.3408 0.085 Uiso 1 1 calc R
H1C H 0.8215 0.9793 0.3135 0.085 Uiso 1 1 calc R
C2 C 0.7537(5) 1.0210(4) 0.4484(4) 0.0354(11) Uani 1 1 d .
C3 C 0.6202(5) 1.1176(4) 0.4315(4) 0.0392(12) Uani 1 1 d .
H3 H 0.5774 1.1804 0.3660 0.047 Uiso 1 1 calc R
C4 C 0.5627(5) 1.1041(4) 0.5280(4) 0.0333(11) Uani 1 1 d .
C5 C 0.4229(5) 1.1812(5) 0.5552(4) 0.0454(13) Uani 1 1 d .
H5A H 0.4132 1.1477 0.6314 0.068 Uiso 1 1 calc R
H5B H 0.3465 1.1819 0.5141 0.068 Uiso 1 1 calc R
H5C H 0.4163 1.2651 0.5384 0.068 Uiso 1 1 calc R
C6 C 0.6492(4) 0.9426(4) 0.7116(3) 0.0266(9) Uani 1 1 d .
H6A H 0.5664 0.9988 0.7374 0.032 Uiso 1 1 calc R
H6B H 0.6328 0.8678 0.7202 0.032 Uiso 1 1 calc R
C7 C 0.8159(4) 0.9980(4) 0.7908(3) 0.0246(9) Uani 1 1 d .
C8 C 0.7314(5) 1.1214(4) 0.7556(4) 0.0307(10) Uani 1 1 d .
H8 H 0.6403 1.1509 0.7196 0.037 Uiso 1 1 calc R
C9 C 0.7811(5) 1.2037(4) 0.7733(4) 0.0371(11) Uani 1 1 d .
H9 H 0.7214 1.2888 0.7493 0.044 Uiso 1 1 calc R
C10 C 0.9102(5) 1.1665(4) 0.8230(4) 0.0340(11) Uani 1 1 d .
H10 H 0.9392 1.2247 0.8347 0.041 Uiso 1 1 calc R
C11 C 1.0031(5) 1.0392(4) 0.8581(3) 0.0284(10) Uani 1 1 d .
C12 C 0.9539(4) 0.9542(4) 0.8421(3) 0.0238(9) Uani 1 1 d .
C13 C 1.0492(4) 0.8279(4) 0.8720(3) 0.0231(9) Uani 1 1 d .
C14 C 1.1848(5) 0.7913(4) 0.9135(4) 0.0314(10) Uani 1 1 d .
H14 H 1.2486 0.7074 0.9318 0.038 Uiso 1 1 calc R
C15 C 1.2310(5) 0.8760(4) 0.9294(4) 0.0359(11) Uani 1 1 d .
H15 H 1.3253 0.8485 0.9592 0.043 Uiso 1 1 calc R
C16 C 1.1435(5) 0.9959(4) 0.9030(4) 0.0335(11) Uani 1 1 d .
H16 H 1.1766 1.0518 0.9148 0.040 Uiso 1 1 calc R
C17 C 0.8424(4) 0.7870(3) 0.8525(3) 0.0226(9) Uani 1 1 d .
H17 H 0.8166 0.7305 0.8276 0.027 Uiso 1 1 calc R
C18 C 1.0868(4) 0.6203(4) 0.8724(4) 0.0297(10) Uani 1 1 d .
H18A H 1.0271 0.5755 0.8704 0.036 Uiso 1 1 calc R
H18B H 1.1346 0.5863 0.9449 0.036 Uiso 1 1 calc R
C19 C 1.4053(6) 0.4498(5) 0.9235(5) 0.0555(16) Uani 1 1 d .
H19A H 1.3356 0.4682 0.9758 0.083 Uiso 1 1 calc R
H19B H 1.4843 0.4713 0.9338 0.083 Uiso 1 1 calc R
H19C H 1.4422 0.3621 0.9327 0.083 Uiso 1 1 calc R
C20 C 1.3353(5) 0.5223(4) 0.8145(5) 0.0386(12) Uani 1 1 d .
C21 C 1.3884(5) 0.5281(5) 0.7178(5) 0.0475(14) Uani 1 1 d .
H21 H 1.4843 0.4844 0.7054 0.057 Uiso 1 1 calc R
C22 C 1.2784(5) 0.6089(4) 0.6405(5) 0.0423(13) Uani 1 1 d .
C23 C 1.2799(7) 0.6507(6) 0.5244(5) 0.0615(17) Uani 1 1 d .
H23A H 1.1838 0.7087 0.4926 0.092 Uiso 1 1 calc R
H23B H 1.3107 0.5801 0.4992 0.092 Uiso 1 1 calc R
H23C H 1.3463 0.6912 0.5039 0.092 Uiso 1 1 calc R
C24 C 0.7897(4) 0.7793(4) 0.9632(3) 0.0238(9) Uani 1 1 d .
C25 C 0.6472(5) 0.8459(4) 0.9757(4) 0.0341(11) Uani 1 1 d .
H25 H 0.5842 0.9008 0.9145 0.041 Uiso 1 1 calc R
C26 C 0.5958(5) 0.8336(4) 1.0753(4) 0.0388(12) Uani 1 1 d .
H26 H 0.4986 0.8804 1.0822 0.047 Uiso 1 1 calc R
C27 C 0.6859(5) 0.7531(4) 1.1646(4) 0.0394(12) Uani 1 1 d .
H27 H 0.6505 0.7436 1.2331 0.047 Uiso 1 1 calc R
C28 C 0.8276(5) 0.6865(4) 1.1545(4) 0.0369(11) Uani 1 1 d .
H28 H 0.8900 0.6313 1.2159 0.044 Uiso 1 1 calc R
C29 C 0.8781(5) 0.7004(4) 1.0544(4) 0.0307(10) Uani 1 1 d .
H29 H 0.9759 0.6548 1.0480 0.037 Uiso 1 1 calc R
N1 N 0.7766(4) 0.9499(3) 0.5495(3) 0.0327(9) Uani 1 1 d .
N2 N 0.6590(4) 1.0023(3) 0.5986(3) 0.0270(8) Uani 1 1 d .
N3 N 0.7760(3) 0.9100(3) 0.7746(3) 0.0232(8) Uani 1 1 d .
N4 N 0.9964(3) 0.7488(3) 0.8505(3) 0.0240(8) Uani 1 1 d .
N5 N 1.1952(4) 0.6009(3) 0.7958(3) 0.0310(9) Uani 1 1 d .
N6 N 1.1588(4) 0.6528(3) 0.6887(3) 0.0335(9) Uani 1 1 d .
O1 O 0.6250(4) 0.6649(4) 0.7701(4) 0.0729(13) Uani 1 1 d .
O2 O 0.7757(6) 0.4654(5) 0.8478(4) 0.127(2) Uani 1 1 d .
O3 O 0.7034(5) 0.5282(5) 0.6742(4) 0.0873(16) Uani 1 1 d .
O4 O 0.8606(5) 0.5937(5) 0.7240(5) 0.0954(18) Uani 1 1 d .
Cl1 Cl 0.74053(12) 0.56462(10) 0.75476(10) 0.0412(3) Uani 1 1 d .
Ag1 Ag 0.95945(4) 0.79433(3) 0.62614(3) 0.03515(15) Uani 1 1 d .

loop_
_atom_site_aniso_label
_atom_site_aniso_U_11
_atom_site_aniso_U_22
_atom_site_aniso_U_33
_atom_site_aniso_U_23
_atom_site_aniso_U_13
_atom_site_aniso_U_12
C1 0.065(4) 0.052(3) 0.035(3) -0.009(3) 0.015(3) -0.012(3)
C2 0.046(3) 0.035(3) 0.026(3) -0.010(2) 0.007(2) -0.017(2)
C3 0.053(3) 0.035(3) 0.019(3) -0.002(2) -0.003(2) -0.012(2)
C4 0.037(2) 0.026(2) 0.031(3) -0.007(2) -0.006(2) -0.007(2)
C5 0.039(3) 0.045(3) 0.037(3) -0.009(2) -0.008(2) -0.003(2)
C6 0.026(2) 0.026(2) 0.022(2) -0.0042(19) 0.0002(18) -0.0076(18)
C7 0.028(2) 0.024(2) 0.017(2) -0.0040(18) 0.0072(18) -0.0097(18)
C8 0.035(2) 0.024(2) 0.028(3) -0.0047(19) 0.002(2) -0.0087(19)
C9 0.051(3) 0.024(2) 0.032(3) -0.010(2) 0.008(2) -0.011(2)
C10 0.046(3) 0.029(2) 0.033(3) -0.014(2) 0.009(2) -0.019(2)
C11 0.043(2) 0.029(2) 0.018(2) -0.0089(19) 0.007(2) -0.019(2)
C12 0.032(2) 0.024(2) 0.016(2) -0.0060(18) 0.0062(18) -0.0131(19)
C13 0.029(2) 0.026(2) 0.016(2) -0.0064(18) 0.0017(18) -0.0119(18)
C14 0.032(2) 0.029(2) 0.030(3) -0.007(2) -0.001(2) -0.010(2)
C15 0.035(2) 0.048(3) 0.028(3) -0.012(2) -0.001(2) -0.020(2)
C16 0.047(3) 0.038(3) 0.026(3) -0.010(2) 0.002(2) -0.028(2)
C17 0.024(2) 0.018(2) 0.023(2) -0.0043(17) -0.0004(18) -0.0072(17)
C18 0.028(2) 0.023(2) 0.035(3) -0.007(2) 0.002(2) -0.0087(18)
C19 0.038(3) 0.047(3) 0.078(5) -0.032(3) -0.015(3) -0.002(3)
C20 0.024(2) 0.025(2) 0.066(4) -0.019(2) -0.004(2) -0.0051(19)
C21 0.028(2) 0.043(3) 0.079(4) -0.036(3) 0.017(3) -0.011(2)
C22 0.036(3) 0.037(3) 0.060(4) -0.024(3) 0.018(3) -0.017(2)
C23 0.065(4) 0.071(4) 0.062(4) -0.035(3) 0.034(3) -0.035(3)
C24 0.028(2) 0.019(2) 0.027(2) -0.0075(18) 0.0034(19) -0.0109(18)
C25 0.033(2) 0.034(3) 0.031(3) -0.009(2) 0.001(2) -0.010(2)
C26 0.039(3) 0.038(3) 0.035(3) -0.014(2) 0.012(2) -0.011(2)
C27 0.056(3) 0.041(3) 0.025(3) -0.014(2) 0.014(2) -0.023(3)
C28 0.055(3) 0.035(3) 0.020(3) -0.002(2) -0.003(2) -0.022(2)
C29 0.032(2) 0.023(2) 0.031(3) -0.004(2) 0.000(2) -0.0087(19)
N1 0.036(2) 0.031(2) 0.028(2) -0.0087(18) 0.0040(18) -0.0109(17)
N2 0.0284(18) 0.0281(19) 0.018(2) -0.0053(16) 0.0015(16) -0.0065(16)
N3 0.0244(17) 0.0193(17) 0.023(2) -0.0044(15) -0.0010(15) -0.0074(14)
N4 0.0242(17) 0.0219(17) 0.025(2) -0.0076(15) 0.0015(15) -0.0077(14)
N5 0.0265(18) 0.0241(19) 0.041(3) -0.0117(18) -0.0001(18) -0.0077(16)
N6 0.0289(19) 0.032(2) 0.039(3) -0.0146(19) 0.0080(18) -0.0101(17)
O1 0.059(3) 0.043(2) 0.104(4) -0.031(2) -0.014(2) 0.000(2)
O2 0.112(4) 0.096(4) 0.067(4) 0.024(3) 0.000(3) 0.024(3)
O3 0.080(3) 0.130(4) 0.118(4) -0.087(4) 0.028(3) -0.074(3)
O4 0.099(4) 0.134(4) 0.127(5) -0.087(4) 0.041(3) -0.090(4)
Cl1 0.0406(6) 0.0325(6) 0.0456(8) -0.0038(6) -0.0107(6) -0.0147(5)
Ag1 0.0326(2) 0.0347(2) 0.0287(2) -0.00824(16) 0.00432(15) -0.00608(16)

loop_
_atom_type_symbol
_atom_type_description
_atom_type_scat_dispersion_real
_atom_type_scat_dispersion_imag
_atom_type_scat_source
C C 0.0033 0.0016 'International Tables Vol C Tables 4.2.6.8 and 6.1.1.4'
H H 0.0000 0.0000 'International Tables Vol C Tables 4.2.6.8 and 6.1.1.4'
N N 0.0061 0.0033 'International Tables Vol C Tables 4.2.6.8 and 6.1.1.4'
O O 0.0106 0.0060 'International Tables Vol C Tables 4.2.6.8 and 6.1.1.4'
Cl Cl 0.1484 0.1585 'International Tables Vol C Tables 4.2.6.8 and 6.1.1.4'
Ag Ag -0.8971 1.1015 'International Tables Vol C Tables 4.2.6.8 and 6.1.1.4'

loop_
_geom_angle_atom_site_label_1
_geom_angle_atom_site_label_2
_geom_angle_atom_site_label_3
_geom_angle
C2 C1 H1A 109.5
C2 C1 H1B 109.5
H1A C1 H1B 109.5
C2 C1 H1C 109.5
H1A C1 H1C 109.5
H1B C1 H1C 109.5
N1 C2 C3 110.0(4)
N1 C2 C1 121.0(4)
C3 C2 C1 129.0(5)
C4 C3 C2 106.3(4)
C4 C3 H3 126.8
C2 C3 H3 126.8
N2 C4 C3 106.9(4)
N2 C4 C5 124.1(4)
C3 C4 C5 129.0(4)
C4 C5 H5A 109.5
C4 C5 H5B 109.5
H5A C5 H5B 109.5
C4 C5 H5C 109.5
H5A C5 H5C 109.5
H5B C5 H5C 109.5
N3 C6 N2 111.9(3)
N3 C6 H6A 109.2
N2 C6 H6A 109.2
N3 C6 H6B 109.2
N2 C6 H6B 109.2
H6A C6 H6B 107.9
C8 C7 N3 123.1(4)
C8 C7 C12 120.3(4)
N3 C7 C12 116.6(3)
C7 C8 C9 119.3(4)
C7 C8 H8 120.3
C9 C8 H8 120.3
C10 C9 C8 122.6(4)
C10 C9 H9 118.7
C8 C9 H9 118.7
C9 C10 C11 119.7(4)
C9 C10 H10 120.1
C11 C10 H10 120.1
C16 C11 C12 119.2(4)
C16 C11 C10 122.3(4)
C12 C11 C10 118.4(4)
C7 C12 C13 121.8(4)
C7 C12 C11 119.6(4)
C13 C12 C11 118.5(4)
C14 C13 N4 124.1(4)
C14 C13 C12 119.9(4)
N4 C13 C12 115.9(4)
C13 C14 C15 120.8(4)
C13 C14 H14 119.6
C15 C14 H14 119.6
C16 C15 C14 120.9(4)
C16 C15 H15 119.5
C14 C15 H15 119.5
C15 C16 C11 120.6(4)
C15 C16 H16 119.7
C11 C16 H16 119.7
N4 C17 N3 107.4(3)
N4 C17 C24 113.5(3)
N3 C17 C24 113.1(3)
N4 C17 H17 107.5
N3 C17 H17 107.5
C24 C17 H17 107.5
N4 C18 N5 112.0(3)
N4 C18 H18A 109.2
N5 C18 H18A 109.2
N4 C18 H18B 109.2
N5 C18 H18B 109.2
H18A C18 H18B 107.9
C20 C19 H19A 109.5
C20 C19 H19B 109.5
H19A C19 H19B 109.5
C20 C19 H19C 109.5
H19A C19 H19C 109.5
H19B C19 H19C 109.5
N5 C20 C21 106.5(5)
N5 C20 C19 122.7(5)
C21 C20 C19 130.8(5)
C20 C21 C22 108.1(4)
C20 C21 H21 126.0
C22 C21 H21 126.0
N6 C22 C21 108.6(5)
N6 C22 C23 121.4(5)
C21 C22 C23 130.0(5)
C22 C23 H23A 109.5
C22 C23 H23B 109.5
H23A C23 H23B 109.5
C22 C23 H23C 109.5
H23A C23 H23C 109.5
H23B C23 H23C 109.5
C29 C24 C25 117.6(4)
C29 C24 C17 121.6(4)
C25 C24 C17 120.6(4)
C26 C25 C24 121.2(5)
C26 C25 H25 119.4
C24 C25 H25 119.4
C27 C26 C25 119.8(4)
C27 C26 H26 120.1
C25 C26 H26 120.1
C26 C27 C28 120.0(4)
C26 C27 H27 120.0
C28 C27 H27 120.0
C29 C28 C27 119.6(4)
C29 C28 H28 120.2
C27 C28 H28 120.2
C24 C29 C28 121.7(4)
C24 C29 H29 119.2
C28 C29 H29 119.2
C2 N1 N2 106.3(4)
C2 N1 Ag1 128.6(3)
N2 N1 Ag1 125.0(3)
C4 N2 N1 110.4(4)
C4 N2 C6 129.8(4)
N1 N2 C6 119.7(3)
C7 N3 C6 122.5(3)
C7 N3 C17 114.8(3)
C6 N3 C17 119.7(3)
C13 N4 C18 120.4(3)
C13 N4 C17 114.8(3)
C18 N4 C17 119.4(3)
C20 N5 N6 110.1(4)
C20 N5 C18 128.3(4)
N6 N5 C18 121.1(3)
C22 N6 N5 106.6(4)
C22 N6 Ag1 130.5(4)
N5 N6 Ag1 122.0(3)
O2 Cl1 O1 109.1(3)
O2 Cl1 O4 110.3(4)
O1 Cl1 O4 111.5(3)
O2 Cl1 O3 107.0(4)
O1 Cl1 O3 111.0(3)
O4 Cl1 O3 107.8(3)
N6 Ag1 N1 171.65(13)

loop_
_geom_bond_atom_site_label_1
_geom_bond_atom_site_label_2
_geom_bond_distance
C1 C2 1.491(7)
C1 H1A 0.9800
C1 H1B 0.9800
C1 H1C 0.9800
C2 N1 1.327(6)
C2 C3 1.389(7)
C3 C4 1.369(6)
C3 H3 0.9500
C4 N2 1.350(6)
C4 C5 1.476(6)
C5 H5A 0.9800
C5 H5B 0.9800
C5 H5C 0.9800
C6 N3 1.431(5)
C6 N2 1.466(5)
C6 H6A 0.9900
C6 H6B 0.9900
C7 C8 1.372(6)
C7 N3 1.403(5)
C7 C12 1.423(6)
C8 C9 1.408(6)
C8 H8 0.9500
C9 C10 1.350(7)
C9 H9 0.9500
C10 C11 1.429(6)
C10 H10 0.9500
C11 C16 1.413(6)
C11 C12 1.426(6)
C12 C13 1.427(6)
C13 C14 1.367(6)
C13 N4 1.414(5)
C14 C15 1.402(6)
C14 H14 0.9500
C15 C16 1.348(7)
C15 H15 0.9500
C16 H16 0.9500
C17 N4 1.456(5)
C17 N3 1.462(5)
C17 C24 1.526(6)
C17 H17 1.0000
C18 N4 1.445(5)
C18 N5 1.463(5)
C18 H18A 0.9900
C18 H18B 0.9900
C19 C20 1.485(8)
C19 H19A 0.9800
C19 H19B 0.9800
C19 H19C 0.9800
C20 N5 1.361(5)
C20 C21 1.359(7)
C21 C22 1.384(8)
C21 H21 0.9500
C22 N6 1.347(6)
C22 C23 1.465(8)
C23 H23A 0.9800
C23 H23B 0.9800
C23 H23C 0.9800
C24 C29 1.386(6)
C24 C25 1.395(6)
C25 C26 1.381(6)
C25 H25 0.9500
C26 C27 1.380(7)
C26 H26 0.9500
C27 C28 1.380(7)
C27 H27 0.9500
C28 C29 1.383(6)
C28 H28 0.9500
C29 H29 0.9500
N1 N2 1.364(5)
N1 Ag1 2.097(4)
N5 N6 1.367(5)
N6 Ag1 2.093(4)
O1 Cl1 1.407(4)
O2 Cl1 1.385(5)
O3 Cl1 1.421(4)
O4 Cl1 1.419(4)

loop_
_platon_squeeze_void_nr
_platon_squeeze_void_average_x
_platon_squeeze_void_average_y
_platon_squeeze_void_average_z
_platon_squeeze_void_volume
_platon_squeeze_void_count_electrons
1 0.000 0.500 0.500 101.0 17.6
